data_7228937
loop_
_publ_author_name
'Shen, Fang-Fang'
'Chen, Kai'
'Hua, Zi-Yi'
'Wang, Yuan'
'Xu, Jing'
'Chen, Mindong'
'Zhang, Yun-Qian'
'Tao, Zhu'

_publ_section_title
;
 Adducts of aqua complexes of Ln3+ with a di-hydroxylated symmetrical
 octamethyl-substituted cucurbituril: potential applications for isolation
 of heavier lanthanides
;
_journal_name_full CrystEngComm
_journal_paper_doi 10.1039/C7CE01365E
_journal_year 2017
_chemical_formula_moiety 'C44 H52 N24 O14, Dy H16 O8, Cl3, 11(H2 O)'
_chemical_formula_sum 'C44 H90 Cl3 Dy N24 O33'
_chemical_formula_weight 1752.25
_chemical_name_systematic
;
 ?
;
_space_group_IT_number 12
_symmetry_cell_setting monoclinic
_symmetry_space_group_name_Hall '-C 2y'
_symmetry_space_group_name_H-M 'C 1 2/m 1'
_atom_sites_solution_hydrogens geom
_atom_sites_solution_primary direct
_atom_sites_solution_secondary difmap
_audit_creation_method SHELXL-97
_audit_update_record
;
2017-05-16 deposited with the CCDC.
2017-08-18 downloaded from the CCDC.
;
_cell_angle_alpha 90.00
_cell_angle_beta 108.175(3)
_cell_angle_gamma 90.00
_cell_formula_units_Z 2
_cell_length_a 22.190(2)
_cell_length_b 12.2997(12)
_cell_length_c 14.6385(15)
_cell_measurement_temperature 223(2)
_cell_volume 3796.0(6)
_computing_cell_refinement 'SAINT (Bruker, 2005)'
_computing_data_collection 'APEX2 (Bruker, 2005)'
_computing_data_reduction SAINT
_computing_molecular_graphics 'Ortep-3 for Windows (Farrugia, 1997)'
_computing_publication_material 'WinGX (Farrugia, 1999)'
_computing_structure_refinement 'SHELXL97 (Sheldrick, 2008)'
_computing_structure_solution 'SHELXS97 (Sheldrick, 2008)'
_diffrn_ambient_temperature 223(2)
_diffrn_measured_fraction_theta_full 0.994
_diffrn_measured_fraction_theta_max 0.994
_diffrn_measurement_device_type 'Bruker Smart Apex2 CCD Detector'
_diffrn_measurement_method '\f and \w scan'
_diffrn_radiation_monochromator graphite
_diffrn_radiation_source 'fine-focus sealed tube'
_diffrn_radiation_type MoK\a
_diffrn_radiation_wavelength 0.71073
_diffrn_reflns_av_R_equivalents 0.0410
_diffrn_reflns_av_sigmaI/netI 0.0407
_diffrn_reflns_limit_h_max 24
_diffrn_reflns_limit_h_min -28
_diffrn_reflns_limit_k_max 15
_diffrn_reflns_limit_k_min -16
_diffrn_reflns_limit_l_max 19
_diffrn_reflns_limit_l_min -15
_diffrn_reflns_number 16630
_diffrn_reflns_theta_full 27.69
_diffrn_reflns_theta_max 27.69
_diffrn_reflns_theta_min 2.03
_exptl_absorpt_coefficient_mu 1.188
_exptl_absorpt_correction_T_max 0.7321
_exptl_absorpt_correction_T_min 0.6883
_exptl_absorpt_correction_type multi-scan
_exptl_absorpt_process_details 'SADABS (Bruker, 2008)'
_exptl_crystal_colour colorless
_exptl_crystal_density_diffrn 1.533
_exptl_crystal_density_method 'not measured'
_exptl_crystal_description prism
_exptl_crystal_F_000 1806
_exptl_crystal_size_max 0.34
_exptl_crystal_size_mid 0.31
_exptl_crystal_size_min 0.28
_platon_squeeze_details
;
;
_refine_diff_density_max 1.274
_refine_diff_density_min -0.926
_refine_diff_density_rms 0.137
_refine_ls_extinction_method none
_refine_ls_goodness_of_fit_ref 1.095
_refine_ls_hydrogen_treatment constr
_refine_ls_matrix_type full
_refine_ls_number_parameters 264
_refine_ls_number_reflns 4636
_refine_ls_number_restraints 0
_refine_ls_restrained_S_all 1.095
_refine_ls_R_factor_all 0.0491
_refine_ls_R_factor_gt 0.0466
_refine_ls_shift/su_max 0.000
_refine_ls_shift/su_mean 0.000
_refine_ls_structure_factor_coef Fsqd
_refine_ls_weighting_details 'calc w=1/[\s^2^(Fo^2^)+(0.0982P)^2^+5.2313P] where P=(Fo^2^+2Fc^2^)/3'
_refine_ls_weighting_scheme calc
_refine_ls_wR_factor_gt 0.1360
_refine_ls_wR_factor_ref 0.1391
_reflns_number_gt 4457
_reflns_number_total 4636
_reflns_threshold_expression >2sigma(I)
_cod_data_source_file c7ce01365e2.cif
_cod_data_source_block complex4
_cod_original_sg_symbol_H-M 'C 2/m'
_cod_database_code 7228937

loop_
_symmetry_equiv_pos_as_xyz
'x, y, z'
'-x, y, -z'
'x+1/2, y+1/2, z'
'-x+1/2, y+1/2, -z'
'-x, -y, -z'
'x, -y, z'
'-x+1/2, -y+1/2, -z'
'x+1/2, -y+1/2, z'

loop_
_atom_site_label
_atom_site_type_symbol
_atom_site_fract_x
_atom_site_fract_y
_atom_site_fract_z
_atom_site_U_iso_or_equiv
_atom_site_adp_type
_atom_site_occupancy
_atom_site_symmetry_multiplicity
_atom_site_calc_flag
_atom_site_refinement_flags
_atom_site_disorder_group
Cl1 Cl 0.6501(7) 0.5000 0.2984(8) 0.234(8) Uani 0.50 2 d SP .
Cl2 Cl 0.7501(12) 0.1991(10) 0.6027(13) 0.54(2) Uani 0.50 1 d P .
O1W O 0.5270(4) 0.5655(5) -0.1300(6) 0.0515(17) Uani 0.50 1 d P .
O2W O 0.5493(3) 0.6474(5) -0.0488(5) 0.0437(14) Uani 0.50 1 d P .
O3W O 0.5692(3) 0.6453(5) 0.0547(5) 0.0458(15) Uani 0.50 1 d P .
O4W O 0.5781(3) 0.5683(5) 0.1332(5) 0.0497(17) Uani 0.50 1 d P .
Dy1 Dy 0.5000 0.5000 0.0000 0.02331(13) Uani 1 4 d S .
C1 C 0.6389(3) 0.1524(4) 0.2445(4) 0.0552(13) Uani 1 1 d . .
C2 C 0.6511(4) 0.0000 0.3423(5) 0.058(2) Uani 1 2 d S .
C3 C 0.7039(4) 0.0000 0.2933(6) 0.057(2) Uani 1 2 d S .
C4 C 0.7297(3) 0.1434(4) 0.1850(5) 0.0659(17) Uani 1 1 d . .
H4A H 0.7741 0.1313 0.2229 0.079 Uiso 1 1 calc R .
H4B H 0.7227 0.2221 0.1798 0.079 Uiso 1 1 calc R .
C5 C 0.6872(2) 0.1561(3) 0.0095(5) 0.0511(13) Uani 1 1 d . .
C6 C 0.7488(3) 0.0000 0.0649(8) 0.060(2) Uani 1 2 d S .
C7 C 0.7268(3) 0.0000 -0.0446(7) 0.056(2) Uani 1 2 d S .
C8 C 0.6606(3) 0.1421(4) -0.1637(5) 0.0623(15) Uani 1 1 d . .
H8A H 0.6895 0.1285 -0.2012 0.075 Uiso 1 1 calc R .
H8B H 0.6567 0.2211 -0.1586 0.075 Uiso 1 1 calc R .
C9 C 0.5441(3) 0.1565(4) -0.2344(4) 0.0586(13) Uani 1 1 d . .
C10 C 0.5888(5) 0.0000 -0.2743(6) 0.059(2) Uani 1 2 d S .
C11 C 0.5185(5) 0.0000 -0.3265(6) 0.057(2) Uani 1 2 d S .
C12 C 0.4338(3) 0.1445(5) -0.3373(5) 0.0660(16) Uani 1 1 d . .
H12A H 0.4357 0.2229 -0.3245 0.079 Uiso 1 1 calc R .
H12B H 0.4223 0.1348 -0.4071 0.079 Uiso 1 1 calc R .
C13 C 0.6714(8) 0.0000 0.4530(8) 0.122(6) Uani 1 2 d S .
H13A H 0.6957 0.0653 0.4773 0.182 Uiso 0.50 1 calc PR .
H13B H 0.6974 -0.0635 0.4774 0.182 Uiso 0.50 1 calc PR .
H13C H 0.6341 -0.0018 0.4739 0.182 Uiso 1 2 calc SR .
C14 C 0.7695(5) 0.0000 0.3650(9) 0.097(4) Uani 1 2 d S .
H14A H 0.7760 0.0667 0.4021 0.146 Uiso 0.50 1 calc PR .
H14B H 0.8007 -0.0049 0.3312 0.146 Uiso 0.50 1 calc PR .
H14C H 0.7740 -0.0618 0.4078 0.146 Uiso 0.50 1 calc PR .
C15 C 0.8204(4) 0.0000 0.1149(10) 0.094(4) Uani 1 2 d S .
H15A H 0.8384 0.0673 0.1007 0.142 Uiso 0.50 1 calc PR .
H15B H 0.8394 -0.0610 0.0920 0.142 Uiso 0.50 1 calc PR .
H15C H 0.8289 -0.0064 0.1838 0.142 Uiso 0.50 1 calc PR .
C16 C 0.7807(4) 0.0000 -0.0881(10) 0.083(3) Uani 1 2 d S .
H16A H 0.8042 0.0675 -0.0721 0.124 Uiso 0.50 1 calc PR .
H16B H 0.7634 -0.0067 -0.1575 0.124 Uiso 0.50 1 calc PR .
H16C H 0.8087 -0.0608 -0.0627 0.124 Uiso 0.50 1 calc PR .
N1 N 0.6151(2) 0.0983(3) 0.3049(3) 0.0553(11) Uani 1 1 d . .
N2 N 0.6900(2) 0.0981(3) 0.2365(4) 0.0554(11) Uani 1 1 d . .
N3 N 0.71952(19) 0.0994(3) 0.0883(4) 0.0577(12) Uani 1 1 d . .
N4 N 0.6884(2) 0.0991(3) -0.0697(4) 0.0565(12) Uani 1 1 d . .
N5 N 0.5988(3) 0.0984(3) -0.2160(4) 0.0611(12) Uani 1 1 d . .
N6 N 0.4962(3) 0.0984(4) -0.2930(3) 0.0578(11) Uani 1 1 d . .
O1 O 0.6178(3) 0.2382(4) 0.2042(4) 0.0863(15) Uani 1 1 d . .
O2 O 0.66363(17) 0.2461(3) 0.0087(3) 0.0613(11) Uani 1 1 d . .
O3 O 0.5396(3) 0.2479(4) -0.2055(4) 0.0889(16) Uani 1 1 d . .
O4 O 0.5051(7) 0.0000 -0.4227(8) 0.071(5) Uani 0.501(16) 2 d SP 1
O5 O 0.6198(9) 0.0000 -0.3426(12) 0.095(6) Uani 0.499(16) 2 d SP 2

loop_
_atom_site_aniso_label
_atom_site_aniso_U_11
_atom_site_aniso_U_22
_atom_site_aniso_U_33
_atom_site_aniso_U_23
_atom_site_aniso_U_13
_atom_site_aniso_U_12
Cl1 0.182(12) 0.39(3) 0.121(7) 0.000 0.025(7) 0.000
Cl2 0.75(4) 0.151(10) 0.45(2) -0.181(13) -0.21(3) -0.030(16)
O1W 0.076(5) 0.017(3) 0.082(5) 0.000(3) 0.053(4) 0.000(3)
O2W 0.038(3) 0.022(3) 0.074(4) 0.008(3) 0.023(3) -0.009(2)
O3W 0.029(3) 0.021(3) 0.088(5) -0.007(3) 0.020(3) -0.011(2)
O4W 0.046(3) 0.023(3) 0.068(4) 0.000(3) -0.001(3) -0.001(2)
Dy1 0.01522(16) 0.00579(16) 0.0521(2) 0.000 0.01511(13) 0.000
C1 0.064(3) 0.023(2) 0.071(3) 0.000(2) 0.010(2) 0.001(2)
C2 0.076(5) 0.026(3) 0.049(4) 0.000 -0.011(3) 0.000
C3 0.050(4) 0.026(3) 0.073(5) 0.000 -0.013(3) 0.000
C4 0.047(3) 0.022(2) 0.120(5) -0.010(3) 0.014(3) -0.010(2)
C5 0.033(2) 0.017(2) 0.112(4) -0.001(2) 0.035(2) -0.0019(16)
C6 0.025(3) 0.017(3) 0.140(8) 0.000 0.030(4) 0.000
C7 0.038(3) 0.018(3) 0.125(7) 0.000 0.046(4) 0.000
C8 0.071(4) 0.025(2) 0.108(5) 0.003(3) 0.054(3) -0.005(2)
C9 0.079(4) 0.027(3) 0.078(4) -0.001(2) 0.037(3) 0.005(2)
C10 0.095(6) 0.022(3) 0.082(5) 0.000 0.062(5) 0.000
C11 0.102(7) 0.025(3) 0.060(4) 0.000 0.048(4) 0.000
C12 0.094(5) 0.030(3) 0.076(4) 0.013(2) 0.029(3) 0.005(3)
C13 0.173(15) 0.084(9) 0.065(6) 0.000 -0.024(7) 0.000
C14 0.063(6) 0.087(8) 0.107(8) 0.000 -0.023(5) 0.000
C15 0.025(3) 0.054(5) 0.204(13) 0.000 0.037(5) 0.000
C16 0.061(5) 0.037(4) 0.178(11) 0.000 0.078(6) 0.000
N1 0.070(3) 0.024(2) 0.066(3) -0.0028(18) 0.012(2) 0.0006(18)
N2 0.050(2) 0.0219(19) 0.084(3) 0.0027(19) 0.006(2) 0.0026(16)
N3 0.0359(19) 0.0221(19) 0.116(4) -0.001(2) 0.026(2) -0.0010(15)
N4 0.052(2) 0.0210(19) 0.113(4) 0.001(2) 0.050(2) 0.0015(16)
N5 0.082(3) 0.0176(19) 0.101(4) -0.001(2) 0.053(3) 0.0014(19)
N6 0.084(3) 0.028(2) 0.068(3) 0.0009(19) 0.033(2) 0.002(2)
O1 0.107(4) 0.035(2) 0.126(4) 0.033(2) 0.051(3) 0.032(2)
O2 0.050(2) 0.0190(15) 0.127(3) -0.0013(18) 0.046(2) 0.0049(14)
O3 0.091(3) 0.034(2) 0.139(4) -0.030(3) 0.032(3) 0.011(2)
O4 0.125(12) 0.050(7) 0.056(7) 0.000 0.054(7) 0.000
O5 0.155(16) 0.050(8) 0.126(12) 0.000 0.111(12) 0.000

loop_
_atom_type_symbol
_atom_type_description
_atom_type_scat_dispersion_real
_atom_type_scat_dispersion_imag
_atom_type_scat_source
C C 0.0033 0.0016 'International Tables Vol C Tables 4.2.6.8 and 6.1.1.4'
H H 0.0000 0.0000 'International Tables Vol C Tables 4.2.6.8 and 6.1.1.4'
N N 0.0061 0.0033 'International Tables Vol C Tables 4.2.6.8 and 6.1.1.4'
O O 0.0106 0.0060 'International Tables Vol C Tables 4.2.6.8 and 6.1.1.4'
Dy Dy -0.1892 4.4098 'International Tables Vol C Tables 4.2.6.8 and 6.1.1.4'
Cl Cl 0.1484 0.1585 'International Tables Vol C Tables 4.2.6.8 and 6.1.1.4'

loop_
_geom_angle_atom_site_label_1
_geom_angle_atom_site_label_2
_geom_angle_atom_site_label_3
_geom_angle
_geom_angle_site_symmetry_1
_geom_angle_site_symmetry_3
O2W O1W O1W 131.6(4) . 6_565
O2W O1W Dy1 72.0(3) . .
O1W O1W Dy1 69.60(15) 6_565 .
O3W O2W O1W 136.9(6) . .
O3W O2W Dy1 71.6(3) . .
O1W O2W Dy1 69.9(3) . .
O2W O3W O4W 139.8(6) . .
O2W O3W Dy1 72.5(3) . .
O4W O3W Dy1 71.6(3) . .
O3W O4W O4W 130.7(4) . 6_565
O3W O4W Dy1 72.0(3) . .
O4W O4W Dy1 68.83(16) 6_565 .
O1W Dy1 O1W 40.8(3) 2_655 5_665
O1W Dy1 O1W 139.2(3) 2_655 .
O1W Dy1 O1W 180.0(3) 5_665 .
O1W Dy1 O1W 180.0 2_655 6_565
O1W Dy1 O1W 139.2(3) 5_665 6_565
O1W Dy1 O1W 40.8(3) . 6_565
O1W Dy1 O4W 120.0(3) 2_655 5_665
O1W Dy1 O4W 104.4(3) 5_665 5_665
O1W Dy1 O4W 75.6(3) . 5_665
O1W Dy1 O4W 60.0(3) 6_565 5_665
O1W Dy1 O4W 60.0(3) 2_655 .
O1W Dy1 O4W 75.6(3) 5_665 .
O1W Dy1 O4W 104.4(3) . .
O1W Dy1 O4W 120.0(3) 6_565 .
O4W Dy1 O4W 180.0(3) 5_665 .
O1W Dy1 O4W 104.4(3) 2_655 2_655
O1W Dy1 O4W 120.0(3) 5_665 2_655
O1W Dy1 O4W 60.0(3) . 2_655
O1W Dy1 O4W 75.6(3) 6_565 2_655
O4W Dy1 O4W 42.3(3) 5_665 2_655
O4W Dy1 O4W 137.7(3) . 2_655
O1W Dy1 O4W 75.6(3) 2_655 6_565
O1W Dy1 O4W 60.0(3) 5_665 6_565
O1W Dy1 O4W 120.0(3) . 6_565
O1W Dy1 O4W 104.4(3) 6_565 6_565
O4W Dy1 O4W 137.7(3) 5_665 6_565
O4W Dy1 O4W 42.3(3) . 6_565
O4W Dy1 O4W 180.0(4) 2_655 6_565
O1W Dy1 O3W 103.8(2) 2_655 5_665
O1W Dy1 O3W 72.8(3) 5_665 5_665
O1W Dy1 O3W 107.2(3) . 5_665
O1W Dy1 O3W 76.2(2) 6_565 5_665
O4W Dy1 O3W 36.4(2) 5_665 5_665
O4W Dy1 O3W 143.6(2) . 5_665
O4W Dy1 O3W 75.5(2) 2_655 5_665
O4W Dy1 O3W 104.5(2) 6_565 5_665
O1W Dy1 O3W 76.2(2) 2_655 .
O1W Dy1 O3W 107.2(3) 5_665 .
O1W Dy1 O3W 72.8(3) . .
O1W Dy1 O3W 103.8(2) 6_565 .
O4W Dy1 O3W 143.6(2) 5_665 .
O4W Dy1 O3W 36.4(2) . .
O4W Dy1 O3W 104.5(2) 2_655 .
O4W Dy1 O3W 75.5(2) 6_565 .
O3W Dy1 O3W 180.0(4) 5_665 .
O1W Dy1 O3W 72.8(3) 2_655 2_655
O1W Dy1 O3W 103.8(2) 5_665 2_655
O1W Dy1 O3W 76.2(2) . 2_655
O1W Dy1 O3W 107.2(3) 6_565 2_655
O4W Dy1 O3W 75.5(2) 5_665 2_655
O4W Dy1 O3W 104.5(2) . 2_655
O4W Dy1 O3W 36.4(2) 2_655 2_655
O4W Dy1 O3W 143.6(2) 6_565 2_655
O3W Dy1 O3W 100.2(3) 5_665 2_655
O3W Dy1 O3W 79.8(3) . 2_655
O1W Dy1 O3W 107.2(3) 2_655 6_565
O1W Dy1 O3W 76.2(2) 5_665 6_565
O1W Dy1 O3W 103.8(2) . 6_565
O1W Dy1 O3W 72.8(3) 6_565 6_565
O4W Dy1 O3W 104.5(2) 5_665 6_565
O4W Dy1 O3W 75.5(2) . 6_565
O4W Dy1 O3W 143.6(2) 2_655 6_565
O4W Dy1 O3W 36.4(2) 6_565 6_565
O3W Dy1 O3W 79.8(3) 5_665 6_565
O3W Dy1 O3W 100.2(3) . 6_565
O3W Dy1 O3W 180.0 2_655 6_565
O1 C1 N1 125.1(6) . .
O1 C1 N2 125.9(6) . .
N1 C1 N2 109.0(5) . .
N1 C2 N1 112.0(6) 6 .
N1 C2 C13 110.0(6) 6 .
N1 C2 C13 110.0(6) . .
N1 C2 C3 103.3(5) 6 .
N1 C2 C3 103.3(5) . .
C13 C2 C3 118.0(9) . .
N2 C3 N2 113.5(6) 6 .
N2 C3 C14 112.8(5) 6 .
N2 C3 C14 112.8(5) . .
N2 C3 C2 102.1(5) 6 .
N2 C3 C2 102.1(5) . .
C14 C3 C2 112.5(8) . .
N2 C4 N3 115.4(4) . .
N2 C4 H4A 108.4 . .
N3 C4 H4A 108.4 . .
N2 C4 H4B 108.4 . .
N3 C4 H4B 108.4 . .
H4A C4 H4B 107.5 . .
O2 C5 N3 126.1(6) . .
O2 C5 N4 125.4(6) . .
N3 C5 N4 108.4(4) . .
N3 C6 N3 112.1(6) 6 .
N3 C6 C7 103.0(5) 6 .
N3 C6 C7 103.0(5) . .
N3 C6 C15 110.9(5) 6 .
N3 C6 C15 110.9(5) . .
C7 C6 C15 116.6(8) . .
N4 C7 N4 112.3(6) 6 .
N4 C7 C16 111.5(5) 6 .
N4 C7 C16 111.5(5) . .
N4 C7 C6 103.5(5) 6 .
N4 C7 C6 103.5(5) . .
C16 C7 C6 114.0(8) . .
N4 C8 N5 115.2(4) . .
N4 C8 H8A 108.5 . .
N5 C8 H8A 108.5 . .
N4 C8 H8B 108.5 . .
N5 C8 H8B 108.5 . .
H8A C8 H8B 107.5 . .
O3 C9 N6 125.4(6) . .
O3 C9 N5 125.6(6) . .
N6 C9 N5 109.0(5) . .
O5 C10 N5 113.9(6) . .
O5 C10 N5 113.9(6) . 6
N5 C10 N5 112.3(7) . 6
O5 C10 C11 107.7(11) . .
N5 C10 C11 104.0(5) . .
N5 C10 C11 104.0(5) 6 .
O4 C11 N6 111.5(5) . 6
O4 C11 N6 111.5(5) . .
N6 C11 N6 113.2(6) 6 .
O4 C11 C10 112.8(9) . .
N6 C11 C10 103.7(5) 6 .
N6 C11 C10 103.7(5) . .
N1 C12 N6 114.4(5) 2_655 .
N1 C12 H12A 108.7 2_655 .
N6 C12 H12A 108.7 . .
N1 C12 H12B 108.7 2_655 .
N6 C12 H12B 108.7 . .
H12A C12 H12B 107.6 . .
C2 C13 H13A 109.5 . .
C2 C13 H13B 109.5 . .
H13A C13 H13B 109.5 . .
C2 C13 H13C 109.5 . .
H13A C13 H13C 109.5 . .
H13B C13 H13C 109.5 . .
C3 C14 H14A 109.5 . .
C3 C14 H14B 109.5 . .
H14A C14 H14B 109.5 . .
C3 C14 H14C 109.5 . .
H14A C14 H14C 109.5 . .
H14B C14 H14C 109.5 . .
C6 C15 H15A 109.5 . .
C6 C15 H15B 109.5 . .
H15A C15 H15B 109.5 . .
C6 C15 H15C 109.5 . .
H15A C15 H15C 109.5 . .
H15B C15 H15C 109.5 . .
C7 C16 H16A 109.5 . .
C7 C16 H16B 109.5 . .
H16A C16 H16B 109.5 . .
C7 C16 H16C 109.5 . .
H16A C16 H16C 109.5 . .
H16B C16 H16C 109.5 . .
C1 N1 C12 121.1(5) . 2_655
C1 N1 C2 112.2(6) . .
C12 N1 C2 126.0(6) 2_655 .
C1 N2 C4 121.4(4) . .
C1 N2 C3 113.4(6) . .
C4 N2 C3 124.8(6) . .
C5 N3 C4 121.1(4) . .
C5 N3 C6 112.7(6) . .
C4 N3 C6 125.7(6) . .
C5 N4 C8 121.0(4) . .
C5 N4 C7 112.2(6) . .
C8 N4 C7 126.4(6) . .
C9 N5 C8 123.2(5) . .
C9 N5 C10 110.9(6) . .
C8 N5 C10 124.3(6) . .
C9 N6 C11 112.0(6) . .
C9 N6 C12 122.2(5) . .
C11 N6 C12 123.7(6) . .

loop_
_geom_bond_atom_site_label_1
_geom_bond_atom_site_label_2
_geom_bond_distance
_geom_bond_site_symmetry_2
O1W O2W 1.518(10) .
O1W O1W 1.610(12) 6_565
O1W Dy1 2.310(7) .
O2W O3W 1.440(10) .
O2W Dy1 2.341(6) .
O3W O4W 1.455(10) .
O3W Dy1 2.329(6) .
O4W O4W 1.679(13) 6_565
O4W Dy1 2.325(6) .
Dy1 O1W 2.310(7) 2_655
Dy1 O1W 2.310(7) 5_665
Dy1 O1W 2.310(7) 6_565
Dy1 O4W 2.325(6) 5_665
Dy1 O4W 2.325(6) 2_655
Dy1 O4W 2.325(6) 6_565
Dy1 O3W 2.329(6) 5_665
Dy1 O3W 2.329(6) 2_655
Dy1 O3W 2.329(6) 6_565
C1 O1 1.228(6) .
C1 N1 1.340(8) .
C1 N2 1.353(7) .
C2 N1 1.458(6) 6
C2 N1 1.458(6) .
C2 C13 1.539(13) .
C2 C3 1.555(14) .
C3 N2 1.442(6) 6
C3 N2 1.442(6) .
C3 C14 1.506(10) .
C4 N2 1.438(8) .
C4 N3 1.466(8) .
C4 H4A 0.9800 .
C4 H4B 0.9800 .
C5 O2 1.223(5) .
C5 N3 1.346(7) .
C5 N4 1.362(7) .
C6 N3 1.474(6) 6
C6 N3 1.474(6) .
C6 C7 1.522(14) .
C6 C15 1.529(10) .
C7 N4 1.468(6) 6
C7 N4 1.468(6) .
C7 C16 1.519(10) .
C8 N4 1.423(8) .
C8 N5 1.449(8) .
C8 H8A 0.9800 .
C8 H8B 0.9800 .
C9 O3 1.215(6) .
C9 N6 1.345(8) .
C9 N5 1.361(8) .
C10 O5 1.381(14) .
C10 N5 1.457(6) .
C10 N5 1.457(6) 6
C10 C11 1.507(14) .
C11 O4 1.345(13) .
C11 N6 1.450(6) 6
C11 N6 1.450(6) .
C12 N1 1.430(8) 2_655
C12 N6 1.450(8) .
C12 H12A 0.9800 .
C12 H12B 0.9800 .
C13 H13A 0.9700 .
C13 H13B 0.9700 .
C13 H13C 0.9700 .
C14 H14A 0.9700 .
C14 H14B 0.9700 .
C14 H14C 0.9700 .
C15 H15A 0.9700 .
C15 H15B 0.9700 .
C15 H15C 0.9700 .
C16 H16A 0.9700 .
C16 H16B 0.9700 .
C16 H16C 0.9700 .
N1 C12 1.430(8) 2_655

loop_
_platon_squeeze_void_nr
_platon_squeeze_void_average_x
_platon_squeeze_void_average_y
_platon_squeeze_void_average_z
_platon_squeeze_void_volume
_platon_squeeze_void_count_electrons
_platon_squeeze_void_content
1 0.500 0.000 0.000 117 37 ' '
2 1.000 0.000 0.500 342 77 ' '
3 0.500 0.500 0.500 342 77 ' '
4 0.000 0.500 0.000 117 37 ' '
